data_7131750
loop_
_publ_author_name
'Gowda, Punith S.'
'Sharada, Duddu Savaraiah'
'Gedu, Satyanarayana'

_publ_section_title
;
 TBADT Photocatalyst Enabled Radical Induced Cyclization Pathway to Access
 Functionalized Dihydrobenzofurans
;
_journal_name_full 'Chemical Communications'
_journal_paper_doi 10.1039/D3CC02340K
_journal_year 2023
_chemical_formula_moiety 'C28 H22 O2'
_chemical_formula_sum 'C28 H22 O2'
_chemical_formula_weight 390.45
_space_group_crystal_system monoclinic
_space_group_IT_number 14
_space_group_name_Hall '-P 2yn'
_space_group_name_H-M_alt 'P 1 21/n 1'
_atom_sites_solution_hydrogens geom
_audit_creation_date 2023-02-20
_audit_creation_method
;
Olex2 1.5
(compiled 2022.04.07 svn.rca3783a0 for OlexSys, GUI svn.r6498)
;
_audit_update_record
;
2023-04-03 deposited with the CCDC.	2023-06-27 downloaded from the CCDC.
;
_cell_angle_alpha 90
_cell_angle_beta 93.646(5)
_cell_angle_gamma 90
_cell_formula_units_Z 4
_cell_length_a 10.0954(16)
_cell_length_b 15.084(2)
_cell_length_c 13.5172(18)
_cell_measurement_reflns_used 4566
_cell_measurement_temperature 299.00
_cell_measurement_theta_max 21.21
_cell_measurement_theta_min 2.43
_cell_volume 2054.2(5)
_computing_cell_refinement 'SAINT V8.40B (?, 2016)'
_computing_data_reduction 'SAINT V8.40B (?, 2016)'
_computing_molecular_graphics 'Olex2 1.5 (Dolomanov et al., 2009)'
_computing_publication_material 'Olex2 1.5 (Dolomanov et al., 2009)'
_computing_structure_refinement 'XL  (Sheldrick, 2008)'
_diffrn_ambient_temperature 299.00
_diffrn_measured_fraction_theta_full 1.000
_diffrn_measured_fraction_theta_max 0.996
_diffrn_measurement_device_type 'Bruker APEX-II CCD'
_diffrn_measurement_method '\f and \w scans'
_diffrn_radiation_type MoK\a
_diffrn_radiation_wavelength 0.71073
_diffrn_reflns_av_R_equivalents 0.1255
_diffrn_reflns_av_unetI/netI 0.0626
_diffrn_reflns_Laue_measured_fraction_full 1.000
_diffrn_reflns_Laue_measured_fraction_max 0.996
_diffrn_reflns_limit_h_max 12
_diffrn_reflns_limit_h_min -12
_diffrn_reflns_limit_k_max 19
_diffrn_reflns_limit_k_min -19
_diffrn_reflns_limit_l_max 17
_diffrn_reflns_limit_l_min -17
_diffrn_reflns_number 51649
_diffrn_reflns_point_group_measured_fraction_full 1.000
_diffrn_reflns_point_group_measured_fraction_max 0.996
_diffrn_reflns_theta_full 25.242
_diffrn_reflns_theta_max 27.226
_diffrn_reflns_theta_min 2.025
_diffrn_source_current 1.4
_diffrn_source_power 0.07
_diffrn_source_voltage 50.0
_diffrn_standards_number 0
_exptl_absorpt_coefficient_mu 0.078
_exptl_absorpt_correction_T_max 0.7455
_exptl_absorpt_correction_T_min 0.6471
_exptl_absorpt_correction_type multi-scan
_exptl_absorpt_process_details
;
SADABS-2016/2 (Bruker,2016/2) was used for absorption correction.
wR2(int) was 0.1296 before and 0.0694 after correction.
The Ratio of minimum to maximum transmission is 0.8680.
The \l/2 correction factor is Not present.
;
_exptl_crystal_colour 'clear light colourless'
_exptl_crystal_colour_lustre clear
_exptl_crystal_colour_modifier light
_exptl_crystal_colour_primary colourless
_exptl_crystal_density_diffrn 1.263
_exptl_crystal_description block
_exptl_crystal_F_000 824
_exptl_crystal_size_max 0.056
_exptl_crystal_size_mid 0.045
_exptl_crystal_size_min 0.032
_refine_diff_density_max 0.146
_refine_diff_density_min -0.158
_refine_diff_density_rms 0.034
_refine_ls_extinction_coef 0.0082(11)
_refine_ls_extinction_expression Fc^*^=kFc[1+0.001xFc^2^\l^3^/sin(2\q)]^-1/4^
_refine_ls_extinction_method 'SHELXL-2019/1 (Sheldrick 2019)'
_refine_ls_goodness_of_fit_ref 1.025
_refine_ls_hydrogen_treatment constr
_refine_ls_matrix_type full
_refine_ls_number_parameters 272
_refine_ls_number_reflns 4569
_refine_ls_number_restraints 0
_refine_ls_restrained_S_all 1.025
_refine_ls_R_factor_all 0.1264
_refine_ls_R_factor_gt 0.0507
_refine_ls_shift/su_max 0.000
_refine_ls_shift/su_mean 0.000
_refine_ls_structure_factor_coef Fsqd
_refine_ls_weighting_details 'w=1/[\s^2^(Fo^2^)+(0.0436P)^2^+0.3119P] where P=(Fo^2^+2Fc^2^)/3'
_refine_ls_weighting_scheme calc
_refine_ls_wR_factor_gt 0.1021
_refine_ls_wR_factor_ref 0.1261
_reflns_Friedel_coverage 0.000
_reflns_number_gt 2424
_reflns_number_total 4569
_reflns_threshold_expression 'I > 2\s(I)'
_cod_data_source_file d3cc02340k2.cif
_cod_data_source_block mo_gs_dss_ps_p2_80_1_0ma
_cod_database_code 7131750
_shelx_shelxl_version_number 2019/1
_shelx_space_group_comment
;
The symmetry employed for this shelxl refinement is uniquely defined
by the following loop, which should always be used as a source of
symmetry information in preference to the above space-group names.
They are only intended as comments.
;
_shelx_estimated_absorpt_t_max 0.998
_shelx_estimated_absorpt_t_min 0.996
_olex2_refinement_description
;
1. Fixed Uiso
 At 1.2 times of:
  All C(H) groups, All C(H,H) groups
2.a Ternary CH refined with riding coordinates:
 C7(H7)
2.b Secondary CH2 refined with riding coordinates:
 C6(H6A,H6B)
2.c Aromatic/amide H refined with riding coordinates:
 C1(H1), C2(H2), C3(H3), C10(H10), C11(H11), C12(H12), C13(H13), C14(H14),
 C16(H16), C17(H17), C18(H18), C19(H19), C21(H21), C22(H22), C24(H24), C25(H25),
  C26(H26), C27(H27), C28(H28)
;
_olex2_exptl_crystal_mounting_method 'Nylon loop'
_olex2_submission_special_instructions 'No special instructions were received'

loop_
_space_group_symop_operation_xyz
'x, y, z'
'-x+1/2, y+1/2, -z+1/2'
'-x, -y, -z'
'x-1/2, -y-1/2, z-1/2'

loop_
_atom_site_label
_atom_site_type_symbol
_atom_site_fract_x
_atom_site_fract_y
_atom_site_fract_z
_atom_site_U_iso_or_equiv
_atom_site_adp_type
_atom_site_occupancy
_atom_site_site_symmetry_order
_atom_site_calc_flag
_atom_site_refinement_flags_posn
_atom_site_refinement_flags_adp
_atom_site_refinement_flags_occupancy
_atom_site_disorder_assembly
_atom_site_disorder_group
O1 O 0.84055(15) 0.51262(10) 0.23295(10) 0.0656(4) Uani 1 1 d . . . . .
O2 O 0.64073(12) 0.76222(8) 0.39482(9) 0.0477(4) Uani 1 1 d . . . . .
C1 C 0.7215(4) 0.5215(2) -0.12977(19) 0.0915(10) Uani 1 1 d . . . . .
H1 H 0.716325 0.515433 -0.198380 0.110 Uiso 1 1 calc R U . . .
C2 C 0.8189(3) 0.47862(19) -0.0743(2) 0.0884(9) Uani 1 1 d . . . . .
H2 H 0.879952 0.443539 -0.105013 0.106 Uiso 1 1 calc R U . . .
C3 C 0.8272(3) 0.48728(15) 0.02810(17) 0.0702(7) Uani 1 1 d . . . . .
H3 H 0.892959 0.457209 0.065915 0.084 Uiso 1 1 calc R U . . .
C4 C 0.7384(2) 0.54018(13) 0.07395(14) 0.0496(5) Uani 1 1 d . . . . .
C5 C 0.7513(2) 0.54945(13) 0.18430(14) 0.0472(5) Uani 1 1 d . . . . .
C6 C 0.64786(19) 0.60270(13) 0.23285(13) 0.0475(5) Uani 1 1 d . . . . .
H6A H 0.561977 0.575783 0.216533 0.057 Uiso 1 1 calc R U . . .
H6B H 0.645965 0.661698 0.204245 0.057 Uiso 1 1 calc R U . . .
C7 C 0.66612(18) 0.61178(12) 0.34572(13) 0.0434(5) Uani 1 1 d . . . . .
H7 H 0.706798 0.557994 0.374759 0.052 Uiso 1 1 calc R U . . .
C8 C 0.74455(18) 0.69577(12) 0.38441(13) 0.0412(5) Uani 1 1 d . . . . .
C9 C 0.84144(18) 0.73457(13) 0.31449(13) 0.0426(5) Uani 1 1 d . . . . .
C10 C 0.8106(2) 0.80950(14) 0.25885(15) 0.0554(6) Uani 1 1 d . . . . .
H10 H 0.729171 0.837304 0.264190 0.066 Uiso 1 1 calc R U . . .
C11 C 0.9000(2) 0.84348(16) 0.19526(16) 0.0657(6) Uani 1 1 d . . . . .
H11 H 0.877936 0.893808 0.158040 0.079 Uiso 1 1 calc R U . . .
C12 C 1.0206(2) 0.80384(17) 0.18657(15) 0.0640(6) Uani 1 1 d . . . . .
H12 H 1.080187 0.827009 0.143669 0.077 Uiso 1 1 calc R U . . .
C13 C 0.6311(3) 0.5733(2) -0.08555(18) 0.0835(8) Uani 1 1 d . . . . .
H13 H 0.564440 0.602117 -0.123829 0.100 Uiso 1 1 calc R U . . .
C14 C 0.6393(2) 0.58246(16) 0.01590(15) 0.0638(6) Uani 1 1 d . . . . .
H14 H 0.577557 0.617494 0.045968 0.077 Uiso 1 1 calc R U . . .
C15 C 0.53378(19) 0.62852(13) 0.38799(13) 0.0450(5) Uani 1 1 d . . . . .
C16 C 0.4238(2) 0.57504(15) 0.39767(15) 0.0595(6) Uani 1 1 d . . . . .
H16 H 0.427026 0.514754 0.383582 0.071 Uiso 1 1 calc R U . . .
C17 C 0.3089(2) 0.61342(18) 0.42884(17) 0.0684(7) Uani 1 1 d . . . . .
H17 H 0.234352 0.578308 0.435950 0.082 Uiso 1 1 calc R U . . .
C18 C 0.3032(2) 0.70225(18) 0.44934(16) 0.0669(7) Uani 1 1 d . . . . .
H18 H 0.224497 0.726472 0.469263 0.080 Uiso 1 1 calc R U . . .
C19 C 0.4120(2) 0.75647(15) 0.44101(14) 0.0552(6) Uani 1 1 d . . . . .
H19 H 0.408879 0.816696 0.455386 0.066 Uiso 1 1 calc R U . . .
C20 C 0.52514(19) 0.71713(13) 0.41044(13) 0.0433(5) Uani 1 1 d . . . . .
C21 C 0.9646(2) 0.69584(14) 0.30566(15) 0.0559(6) Uani 1 1 d . . . . .
H21 H 0.988279 0.646158 0.343495 0.067 Uiso 1 1 calc R U . . .
C22 C 1.0527(2) 0.73009(16) 0.24128(17) 0.0644(6) Uani 1 1 d . . . . .
H22 H 1.134287 0.702656 0.235289 0.077 Uiso 1 1 calc R U . . .
C23 C 0.81218(17) 0.68086(12) 0.48810(13) 0.0406(5) Uani 1 1 d . . . . .
C24 C 0.8706(2) 0.60196(14) 0.51761(15) 0.0614(6) Uani 1 1 d . . . . .
H24 H 0.868640 0.554343 0.473841 0.074 Uiso 1 1 calc R U . . .
C25 C 0.9326(2) 0.59230(17) 0.61175(17) 0.0730(7) Uani 1 1 d . . . . .
H25 H 0.971777 0.538462 0.630136 0.088 Uiso 1 1 calc R U . . .
C26 C 0.9366(2) 0.66070(19) 0.67712(16) 0.0687(7) Uani 1 1 d . . . . .
H26 H 0.976367 0.653736 0.740603 0.082 Uiso 1 1 calc R U . . .
C27 C 0.8813(2) 0.73976(18) 0.64827(16) 0.0637(6) Uani 1 1 d . . . . .
H27 H 0.884275 0.787199 0.692300 0.076 Uiso 1 1 calc R U . . .
C28 C 0.82091(19) 0.75024(15) 0.55437(14) 0.0536(5) Uani 1 1 d . . . . .
H28 H 0.785551 0.805104 0.535619 0.064 Uiso 1 1 calc R U . . .

loop_
_atom_site_aniso_label
_atom_site_aniso_U_11
_atom_site_aniso_U_22
_atom_site_aniso_U_33
_atom_site_aniso_U_23
_atom_site_aniso_U_13
_atom_site_aniso_U_12
O1 0.0686(10) 0.0659(10) 0.0604(9) -0.0034(8) -0.0109(8) 0.0201(8)
O2 0.0438(8) 0.0402(8) 0.0588(8) 0.0020(6) 0.0009(6) 0.0052(6)
C1 0.125(3) 0.103(2) 0.0465(15) -0.0101(16) 0.0063(17) -0.043(2)
C2 0.114(2) 0.083(2) 0.0714(18) -0.0288(16) 0.0302(17) -0.0152(18)
C3 0.0862(18) 0.0595(15) 0.0656(15) -0.0117(13) 0.0117(13) -0.0010(13)
C4 0.0565(13) 0.0443(12) 0.0481(12) -0.0023(10) 0.0033(10) -0.0075(10)
C5 0.0505(12) 0.0411(11) 0.0488(11) -0.0003(10) -0.0061(10) -0.0014(10)
C6 0.0512(12) 0.0468(12) 0.0431(11) -0.0042(9) -0.0074(9) 0.0020(10)
C7 0.0492(12) 0.0379(11) 0.0417(10) 0.0000(9) -0.0068(9) 0.0032(9)
C8 0.0424(11) 0.0377(11) 0.0432(10) -0.0018(9) -0.0006(8) 0.0061(9)
C9 0.0449(12) 0.0448(12) 0.0375(10) -0.0014(9) -0.0021(8) -0.0004(9)
C10 0.0551(13) 0.0587(14) 0.0519(12) 0.0114(11) -0.0005(10) 0.0047(11)
C11 0.0771(17) 0.0662(15) 0.0535(13) 0.0159(12) 0.0008(12) -0.0035(14)
C12 0.0696(17) 0.0771(17) 0.0463(12) -0.0009(13) 0.0114(11) -0.0107(13)
C13 0.095(2) 0.103(2) 0.0506(15) 0.0094(15) -0.0058(14) -0.0213(17)
C14 0.0687(15) 0.0752(16) 0.0466(13) 0.0042(11) -0.0018(11) -0.0063(12)
C15 0.0474(12) 0.0481(12) 0.0386(10) 0.0017(9) -0.0052(9) -0.0021(10)
C16 0.0604(15) 0.0573(14) 0.0598(14) 0.0018(11) -0.0050(11) -0.0111(12)
C17 0.0499(15) 0.0853(19) 0.0695(15) 0.0089(14) 0.0011(11) -0.0133(13)
C18 0.0470(14) 0.090(2) 0.0634(15) 0.0040(14) 0.0030(11) 0.0048(13)
C19 0.0501(13) 0.0614(14) 0.0535(12) 0.0053(11) -0.0004(10) 0.0076(12)
C20 0.0412(12) 0.0486(12) 0.0390(10) 0.0073(9) -0.0047(8) -0.0009(10)
C21 0.0563(14) 0.0544(13) 0.0573(13) 0.0051(11) 0.0071(11) 0.0063(11)
C22 0.0589(15) 0.0725(16) 0.0630(14) -0.0034(13) 0.0130(12) 0.0045(13)
C23 0.0392(11) 0.0455(12) 0.0368(10) -0.0024(9) 0.0004(8) -0.0016(9)
C24 0.0787(16) 0.0548(14) 0.0475(12) -0.0040(11) -0.0195(11) 0.0073(12)
C25 0.0856(18) 0.0721(17) 0.0577(14) 0.0076(13) -0.0242(12) 0.0092(14)
C26 0.0603(15) 0.099(2) 0.0449(12) -0.0044(14) -0.0132(10) -0.0069(14)
C27 0.0532(14) 0.0837(18) 0.0535(13) -0.0282(13) -0.0019(10) -0.0111(13)
C28 0.0488(12) 0.0543(13) 0.0570(13) -0.0130(11) -0.0020(10) -0.0014(10)

loop_
_atom_type_symbol
_atom_type_description
_atom_type_scat_dispersion_real
_atom_type_scat_dispersion_imag
_atom_type_scat_source
C C 0.0033 0.0016 'International Tables Vol C Tables 4.2.6.8 and 6.1.1.4'
H H 0.0000 0.0000 'International Tables Vol C Tables 4.2.6.8 and 6.1.1.4'
O O 0.0106 0.0060 'International Tables Vol C Tables 4.2.6.8 and 6.1.1.4'

loop_
_geom_angle_atom_site_label_1
_geom_angle_atom_site_label_2
_geom_angle_atom_site_label_3
_geom_angle
_geom_angle_site_symmetry_1
_geom_angle_site_symmetry_3
_geom_angle_publ_flag
C20 O2 C8 107.17(14) . . ?
C2 C1 H1 119.7 . . ?
C2 C1 C13 120.6(2) . . ?
C13 C1 H1 119.7 . . ?
C1 C2 H2 120.0 . . ?
C1 C2 C3 120.0(3) . . ?
C3 C2 H2 120.0 . . ?
C2 C3 H3 119.9 . . ?
C4 C3 C2 120.3(3) . . ?
C4 C3 H3 119.9 . . ?
C3 C4 C5 119.03(19) . . ?
C3 C4 C14 118.6(2) . . ?
C14 C4 C5 122.36(19) . . ?
O1 C5 C4 120.76(19) . . ?
O1 C5 C6 121.36(17) . . ?
C4 C5 C6 117.84(17) . . ?
C5 C6 H6A 108.3 . . ?
C5 C6 H6B 108.3 . . ?
C5 C6 C7 116.13(15) . . ?
H6A C6 H6B 107.4 . . ?
C7 C6 H6A 108.3 . . ?
C7 C6 H6B 108.3 . . ?
C6 C7 H7 110.2 . . ?
C6 C7 C8 115.55(16) . . ?
C8 C7 H7 110.2 . . ?
C15 C7 C6 109.83(14) . . ?
C15 C7 H7 110.2 . . ?
C15 C7 C8 100.33(14) . . ?
O2 C8 C7 103.66(14) . . ?
O2 C8 C9 106.81(14) . . ?
O2 C8 C23 106.98(14) . . ?
C9 C8 C7 115.82(15) . . ?
C9 C8 C23 110.95(14) . . ?
C23 C8 C7 111.85(15) . . ?
C10 C9 C8 121.46(17) . . ?
C10 C9 C21 118.04(18) . . ?
C21 C9 C8 120.50(17) . . ?
C9 C10 H10 119.7 . . ?
C9 C10 C11 120.5(2) . . ?
C11 C10 H10 119.7 . . ?
C10 C11 H11 119.7 . . ?
C12 C11 C10 120.7(2) . . ?
C12 C11 H11 119.7 . . ?
C11 C12 H12 120.3 . . ?
C22 C12 C11 119.5(2) . . ?
C22 C12 H12 120.3 . . ?
C1 C13 H13 120.2 . . ?
C1 C13 C14 119.6(3) . . ?
C14 C13 H13 120.2 . . ?
C4 C14 H14 119.6 . . ?
C13 C14 C4 120.9(2) . . ?
C13 C14 H14 119.6 . . ?
C16 C15 C7 132.31(19) . . ?
C20 C15 C7 108.46(17) . . ?
C20 C15 C16 118.89(19) . . ?
C15 C16 H16 120.8 . . ?
C15 C16 C17 118.5(2) . . ?
C17 C16 H16 120.8 . . ?
C16 C17 H17 119.5 . . ?
C18 C17 C16 121.1(2) . . ?
C18 C17 H17 119.5 . . ?
C17 C18 H18 119.3 . . ?
C17 C18 C19 121.3(2) . . ?
C19 C18 H18 119.3 . . ?
C18 C19 H19 121.6 . . ?
C20 C19 C18 116.7(2) . . ?
C20 C19 H19 121.6 . . ?
C15 C20 O2 112.32(17) . . ?
C19 C20 O2 124.13(18) . . ?
C19 C20 C15 123.49(19) . . ?
C9 C21 H21 119.6 . . ?
C22 C21 C9 120.9(2) . . ?
C22 C21 H21 119.6 . . ?
C12 C22 C21 120.4(2) . . ?
C12 C22 H22 119.8 . . ?
C21 C22 H22 119.8 . . ?
C24 C23 C8 123.28(17) . . ?
C24 C23 C28 117.40(17) . . ?
C28 C23 C8 119.26(17) . . ?
C23 C24 H24 119.5 . . ?
C23 C24 C25 121.1(2) . . ?
C25 C24 H24 119.5 . . ?
C24 C25 H25 119.7 . . ?
C26 C25 C24 120.6(2) . . ?
C26 C25 H25 119.7 . . ?
C25 C26 H26 120.5 . . ?
C25 C26 C27 119.0(2) . . ?
C27 C26 H26 120.5 . . ?
C26 C27 H27 119.6 . . ?
C26 C27 C28 120.8(2) . . ?
C28 C27 H27 119.6 . . ?
C23 C28 C27 121.1(2) . . ?
C23 C28 H28 119.4 . . ?
C27 C28 H28 119.4 . . ?

loop_
_geom_bond_atom_site_label_1
_geom_bond_atom_site_label_2
_geom_bond_distance
_geom_bond_site_symmetry_2
_geom_bond_publ_flag
O1 C5 1.215(2) . ?
O2 C8 1.463(2) . ?
O2 C20 1.378(2) . ?
C1 H1 0.9300 . ?
C1 C2 1.362(4) . ?
C1 C13 1.368(4) . ?
C2 H2 0.9300 . ?
C2 C3 1.387(3) . ?
C3 H3 0.9300 . ?
C3 C4 1.376(3) . ?
C4 C5 1.496(3) . ?
C4 C14 1.387(3) . ?
C5 C6 1.501(3) . ?
C6 H6A 0.9700 . ?
C6 H6B 0.9700 . ?
C6 C7 1.531(2) . ?
C7 H7 0.9800 . ?
C7 C8 1.566(3) . ?
C7 C15 1.507(3) . ?
C8 C9 1.520(3) . ?
C8 C23 1.536(2) . ?
C9 C10 1.382(3) . ?
C9 C21 1.385(3) . ?
C10 H10 0.9300 . ?
C10 C11 1.384(3) . ?
C11 H11 0.9300 . ?
C11 C12 1.368(3) . ?
C12 H12 0.9300 . ?
C12 C22 1.363(3) . ?
C13 H13 0.9300 . ?
C13 C14 1.376(3) . ?
C14 H14 0.9300 . ?
C15 C16 1.385(3) . ?
C15 C20 1.375(3) . ?
C16 H16 0.9300 . ?
C16 C17 1.386(3) . ?
C17 H17 0.9300 . ?
C17 C18 1.370(3) . ?
C18 H18 0.9300 . ?
C18 C19 1.379(3) . ?
C19 H19 0.9300 . ?
C19 C20 1.374(3) . ?
C21 H21 0.9300 . ?
C21 C22 1.384(3) . ?
C22 H22 0.9300 . ?
C23 C24 1.376(3) . ?
C23 C28 1.377(3) . ?
C24 H24 0.9300 . ?
C24 C25 1.389(3) . ?
C25 H25 0.9300 . ?
C25 C26 1.357(3) . ?
C26 H26 0.9300 . ?
C26 C27 1.363(3) . ?
C27 H27 0.9300 . ?
C27 C28 1.382(3) . ?
C28 H28 0.9300 . ?

loop_
_geom_torsion_atom_site_label_1
_geom_torsion_atom_site_label_2
_geom_torsion_atom_site_label_3
_geom_torsion_atom_site_label_4
_geom_torsion
_geom_torsion_site_symmetry_1
_geom_torsion_site_symmetry_2
_geom_torsion_site_symmetry_3
_geom_torsion_site_symmetry_4
_geom_torsion_publ_flag
O1 C5 C6 C7 3.2(3) . . . . ?
O2 C8 C9 C10 -12.7(2) . . . . ?
O2 C8 C9 C21 166.58(16) . . . . ?
O2 C8 C23 C24 151.21(18) . . . . ?
O2 C8 C23 C28 -31.8(2) . . . . ?
C1 C2 C3 C4 -1.0(4) . . . . ?
C1 C13 C14 C4 0.3(4) . . . . ?
C2 C1 C13 C14 0.3(4) . . . . ?
C2 C3 C4 C5 -178.9(2) . . . . ?
C2 C3 C4 C14 1.6(3) . . . . ?
C3 C4 C5 O1 1.7(3) . . . . ?
C3 C4 C5 C6 -176.06(19) . . . . ?
C3 C4 C14 C13 -1.2(3) . . . . ?
C4 C5 C6 C7 -179.03(16) . . . . ?
C5 C4 C14 C13 179.3(2) . . . . ?
C5 C6 C7 C8 92.7(2) . . . . ?
C5 C6 C7 C15 -154.76(17) . . . . ?
C6 C7 C8 O2 90.89(17) . . . . ?
C6 C7 C8 C9 -25.7(2) . . . . ?
C6 C7 C8 C23 -154.19(15) . . . . ?
C6 C7 C15 C16 70.5(3) . . . . ?
C6 C7 C15 C20 -102.56(17) . . . . ?
C7 C8 C9 C10 102.1(2) . . . . ?
C7 C8 C9 C21 -78.6(2) . . . . ?
C7 C8 C23 C24 38.3(2) . . . . ?
C7 C8 C23 C28 -144.64(17) . . . . ?
C7 C15 C16 C17 -171.85(19) . . . . ?
C7 C15 C20 O2 -4.3(2) . . . . ?
C7 C15 C20 C19 173.21(16) . . . . ?
C8 O2 C20 C15 -14.64(19) . . . . ?
C8 O2 C20 C19 167.89(17) . . . . ?
C8 C7 C15 C16 -167.4(2) . . . . ?
C8 C7 C15 C20 19.56(18) . . . . ?
C8 C9 C10 C11 -179.68(18) . . . . ?
C8 C9 C21 C22 179.20(18) . . . . ?
C8 C23 C24 C25 178.87(19) . . . . ?
C8 C23 C28 C27 -179.79(17) . . . . ?
C9 C8 C23 C24 -92.6(2) . . . . ?
C9 C8 C23 C28 84.4(2) . . . . ?
C9 C10 C11 C12 -0.3(3) . . . . ?
C9 C21 C22 C12 1.2(3) . . . . ?
C10 C9 C21 C22 -1.5(3) . . . . ?
C10 C11 C12 C22 0.0(3) . . . . ?
C11 C12 C22 C21 -0.4(3) . . . . ?
C13 C1 C2 C3 0.0(4) . . . . ?
C14 C4 C5 O1 -178.85(19) . . . . ?
C14 C4 C5 C6 3.4(3) . . . . ?
C15 C7 C8 O2 -27.10(16) . . . . ?
C15 C7 C8 C9 -143.73(15) . . . . ?
C15 C7 C8 C23 87.81(16) . . . . ?
C15 C16 C17 C18 0.3(3) . . . . ?
C16 C15 C20 O2 -178.40(16) . . . . ?
C16 C15 C20 C19 -0.9(3) . . . . ?
C16 C17 C18 C19 -0.9(3) . . . . ?
C17 C18 C19 C20 0.6(3) . . . . ?
C18 C19 C20 O2 177.53(17) . . . . ?
C18 C19 C20 C15 0.3(3) . . . . ?
C20 O2 C8 C7 26.25(17) . . . . ?
C20 O2 C8 C9 149.05(14) . . . . ?
C20 O2 C8 C23 -92.09(16) . . . . ?
C20 C15 C16 C17 0.6(3) . . . . ?
C21 C9 C10 C11 1.0(3) . . . . ?
C23 C8 C9 C10 -129.00(18) . . . . ?
C23 C8 C9 C21 50.3(2) . . . . ?
C23 C24 C25 C26 0.2(4) . . . . ?
C24 C23 C28 C27 -2.6(3) . . . . ?
C24 C25 C26 C27 -1.4(4) . . . . ?
C25 C26 C27 C28 0.6(4) . . . . ?
C26 C27 C28 C23 1.4(3) . . . . ?
C28 C23 C24 C25 1.8(3) . . . . ?
